data_7117606
loop_
_publ_author_name
'Doistau, Benjamin'
'Cantin, Jean-Louis'
'Chamoreau, Lise-Marie'
'Marvaud, Val\'erie'
'Hasenknopf, Bernold'
'Vives, Guillaume'

_publ_section_title
;
 Mechanical switching of magnetic interaction by tweezers-type complex.
;
_journal_issue 65
_journal_name_full 'Chemical communications (Cambridge, England)'
_journal_page_first 12916
_journal_page_last 12919
_journal_paper_doi 10.1039/c5cc04980f
_journal_volume 51
_journal_year 2015
_chemical_formula_moiety 'C91 H99 Cu2 N7 O4, 6(O)'
_chemical_formula_sum 'C91 H99 Cu2 N7 O10'
_chemical_formula_weight 1577.85
_space_group_crystal_system orthorhombic
_space_group_IT_number 60
_space_group_name_Hall '-P 2n 2ab'
_space_group_name_H-M_alt 'P b c n'
_symmetry_space_group_name_Hall '-P 2n 2ab'
_symmetry_space_group_name_H-M 'P b c n'
_atom_sites_solution_hydrogens geom
_atom_sites_solution_primary direct
_atom_sites_solution_secondary difmap
_audit_creation_method SHELXL
_audit_update_record
;
2015-03-04 deposited with the CCDC.
2015-07-08 downloaded from the CCDC.
;
_cell_angle_alpha 90
_cell_angle_beta 90
_cell_angle_gamma 90
_cell_formula_units_Z 4
_cell_length_a 11.3594(2)
_cell_length_b 40.7108(6)
_cell_length_c 19.0962(3)
_cell_measurement_reflns_used 9376
_cell_measurement_temperature 200(1)
_cell_measurement_theta_max 61.17
_cell_measurement_theta_min 3.18
_cell_volume 8831.0(2)
_computing_cell_refinement 'Bruker SAINT'
_computing_data_collection 'Bruker APEX2'
_computing_data_reduction 'Bruker SAINT'
_computing_publication_material 'WinGX publication routines (Farrugia, 2012)'
_computing_structure_refinement 'SHELXL-2013 (Sheldrick, 2013)'
_computing_structure_solution 'SIR92 (Giacovazzo et al, 1993)'
_diffrn_ambient_temperature 200(1)
_diffrn_detector_area_resol_mean 8.3333
_diffrn_measured_fraction_theta_full 0.998
_diffrn_measured_fraction_theta_max 0.997
_diffrn_measurement_device_type 'Bruker APEX-II CCD'
_diffrn_measurement_method '\f and \w scans'
_diffrn_radiation_source micro-source
_diffrn_radiation_type CuK\a
_diffrn_radiation_wavelength 1.54178
_diffrn_reflns_av_R_equivalents 0.0720
_diffrn_reflns_av_unetI/netI 0.0409
_diffrn_reflns_laue_measured_fraction_full 0.998
_diffrn_reflns_laue_measured_fraction_max 0.997
_diffrn_reflns_limit_h_max 13
_diffrn_reflns_limit_h_min -13
_diffrn_reflns_limit_k_max 48
_diffrn_reflns_limit_k_min -47
_diffrn_reflns_limit_l_max 22
_diffrn_reflns_limit_l_min -18
_diffrn_reflns_number 54737
_diffrn_reflns_point_group_measured_fraction_full 0.998
_diffrn_reflns_point_group_measured_fraction_max 0.997
_diffrn_reflns_theta_full 66.500
_diffrn_reflns_theta_max 66.759
_diffrn_reflns_theta_min 3.173
_exptl_absorpt_coefficient_mu 1.062
_exptl_absorpt_correction_T_max 1.000
_exptl_absorpt_correction_T_min 0.850
_exptl_absorpt_correction_type multi-scan
_exptl_absorpt_process_details
; 
R.H. Blessing, Acta Cryst. (1995), A51, 33-38
;
_exptl_crystal_colour orange
_exptl_crystal_density_diffrn 1.187
_exptl_crystal_density_method 'not measured'
_exptl_crystal_description platelet
_exptl_crystal_F_000 3328
_exptl_crystal_size_max 0.25
_exptl_crystal_size_mid 0.2
_exptl_crystal_size_min 0.02
_refine_diff_density_max 1.023
_refine_diff_density_min -0.711
_refine_diff_density_rms 0.103
_refine_ls_extinction_method none
_refine_ls_goodness_of_fit_ref 1.102
_refine_ls_hydrogen_treatment constr
_refine_ls_matrix_type full
_refine_ls_number_parameters 510
_refine_ls_number_reflns 7827
_refine_ls_number_restraints 0
_refine_ls_restrained_S_all 1.102
_refine_ls_R_factor_all 0.1306
_refine_ls_R_factor_gt 0.0909
_refine_ls_shift/su_max 0.000
_refine_ls_shift/su_mean 0.000
_refine_ls_structure_factor_coef Fsqd
_refine_ls_weighting_details 'w=1/[\s^2^(Fo^2^)+(0.1375P)^2^+16.6838P] where P=(Fo^2^+2Fc^2^)/3'
_refine_ls_weighting_scheme calc
_refine_ls_wR_factor_gt 0.2591
_refine_ls_wR_factor_ref 0.2876
_reflns_number_gt 5084
_reflns_number_total 7827
_reflns_threshold_expression 'I > 2\s(I)'
_cod_data_source_file c5cc04980f2.cif
_cod_data_source_block bd245
_cod_database_code 7117606
_shelx_space_group_comment
;
The symmetry employed for this shelxl refinement is uniquely defined
by the following loop, which should always be used as a source of
symmetry information in preference to the above space-group names.
They are only intended as comments.
;
_shelxl_version_number 2013-4

loop_
_space_group_symop_operation_xyz
'x, y, z'
'-x+1/2, -y+1/2, z+1/2'
'x+1/2, -y+1/2, -z'
'-x, y, -z+1/2'
'-x, -y, -z'
'x-1/2, y-1/2, -z-1/2'
'-x-1/2, y-1/2, z'
'x, -y, z-1/2'

loop_
_atom_site_label
_atom_site_type_symbol
_atom_site_fract_x
_atom_site_fract_y
_atom_site_fract_z
_atom_site_U_iso_or_equiv
_atom_site_adp_type
_atom_site_occupancy
_atom_site_site_symmetry_order
_atom_site_calc_flag
_atom_site_refinement_flags_posn
_atom_site_refinement_flags_adp
_atom_site_refinement_flags_occupancy
_atom_site_disorder_assembly
_atom_site_disorder_group
Cu1 Cu 0.32645(7) 0.38991(2) 0.22463(4) 0.0518(3) Uani 1 1 d . . . . .
O1 O 0.3934(4) 0.37213(9) 0.1415(2) 0.0583(10) Uani 1 1 d . . . . .
O2 O 0.2714(4) 0.34766(9) 0.2501(2) 0.0626(11) Uani 1 1 d . . . . .
O3A O 0.3068(8) 0.3862(2) 0.8391(5) 0.072(2) Uiso 0.5 1 d . . P A 1
O4A O 0.1942(15) 0.3489(4) 0.7389(10) 0.148(6) Uiso 0.5 1 d . . P B 1
O5A O 0.0831(16) 0.3984(4) 0.8227(9) 0.158(6) Uiso 0.5 1 d . . P C 1
O3B O 0.3838(14) 0.3462(4) 0.7509(9) 0.149(5) Uiso 0.5 1 d . . P D 2
O4B O -0.148(2) 0.3376(6) 0.7203(12) 0.198(9) Uiso 0.5 1 d . . P E 2
O5B O 0.0000 0.375(2) 0.7500 0.56(5) Uiso 0.5 2 d S . P F 2
O5C O 0.216(2) 0.3946(6) 0.8158(12) 0.094(6) Uiso 0.25 1 d . . P G 2
N1 N 0.0000 0.55261(16) 0.7500 0.0549(16) Uani 1 2 d S T P . .
N2 N 0.1158(4) 0.53884(11) 0.5782(3) 0.0582(12) Uani 1 1 d . . . . .
N3 N 0.3735(4) 0.43448(11) 0.2017(2) 0.0509(11) Uani 1 1 d . . . . .
N4 N 0.2664(4) 0.41000(10) 0.3094(2) 0.0492(11) Uani 1 1 d . . . . .
C1 C 0.0000 0.4849(2) 0.7500 0.074(3) Uani 1 2 d S T P . .
H1 H 0.0000 0.4615 0.7500 0.088 Uiso 1 2 calc R U P . .
C2 C 0.0398(6) 0.50190(15) 0.6922(4) 0.0661(16) Uani 1 1 d . . . . .
H2 H 0.0677 0.4906 0.6520 0.079 Uiso 1 1 calc R U . . .
C3 C 0.0378(5) 0.53589(14) 0.6945(3) 0.0552(14) Uani 1 1 d . . . . .
C4 C 0.0795(5) 0.55575(14) 0.6342(3) 0.0535(14) Uani 1 1 d . . . . .
C5 C 0.0799(6) 0.59007(14) 0.6366(3) 0.0616(16) Uani 1 1 d . . . . .
H5 H 0.0523 0.6014 0.6769 0.074 Uiso 1 1 calc R U . . .
C6 C 0.1213(6) 0.60700(14) 0.5792(4) 0.0684(18) Uani 1 1 d . . . . .
H6 H 0.1236 0.6303 0.5801 0.082 Uiso 1 1 calc R U . . .
C7 C 0.1590(6) 0.59057(15) 0.5210(4) 0.0702(18) Uani 1 1 d . . . . .
H7 H 0.1871 0.6021 0.4812 0.084 Uiso 1 1 calc R U . . .
C8 C 0.1549(6) 0.55613(15) 0.5220(3) 0.0604(15) Uani 1 1 d . . . . .
C9 C 0.1921(6) 0.53705(15) 0.4621(3) 0.0635(16) Uani 1 1 d . . . . .
C10 C 0.2220(6) 0.52035(13) 0.4142(3) 0.0587(15) Uani 1 1 d . . . . .
C11 C 0.2612(5) 0.49927(13) 0.3594(3) 0.0526(14) Uani 1 1 d . . . . .
C12 C 0.3192(6) 0.51185(14) 0.3014(3) 0.0584(15) Uani 1 1 d . . . . .
H12 H 0.3330 0.5348 0.2982 0.070 Uiso 1 1 calc R U . . .
C13 C 0.3570(6) 0.49145(13) 0.2483(3) 0.0561(14) Uani 1 1 d . . . . .
H13 H 0.3959 0.5005 0.2086 0.067 Uiso 1 1 calc R U . . .
C14 C 0.3386(5) 0.45775(12) 0.2525(3) 0.0470(12) Uani 1 1 d . . . . .
C15 C 0.2808(5) 0.44465(13) 0.3104(3) 0.0488(13) Uani 1 1 d . . . . .
C16 C 0.2408(5) 0.46548(13) 0.3636(3) 0.0511(13) Uani 1 1 d . . . . .
H16 H 0.1997 0.4566 0.4027 0.061 Uiso 1 1 calc R U . . .
C17 C 0.4322(5) 0.44305(12) 0.1459(3) 0.0492(13) Uani 1 1 d . . . . .
H17 H 0.4499 0.4657 0.1406 0.059 Uiso 1 1 calc R U . . .
C18 C 0.4722(5) 0.42158(13) 0.0921(3) 0.0484(13) Uani 1 1 d . . . . .
C19 C 0.5359(5) 0.43676(14) 0.0367(3) 0.0552(14) Uani 1 1 d . . . . .
H19 H 0.5479 0.4599 0.0379 0.066 Uiso 1 1 calc R U . . .
C20 C 0.5803(5) 0.41908(13) -0.0182(3) 0.0531(14) Uani 1 1 d . . . . .
C21 C 0.5540(5) 0.38535(13) -0.0185(3) 0.0553(14) Uani 1 1 d . . . . .
H21 H 0.5821 0.3729 -0.0571 0.066 Uiso 1 1 calc R U . . .
C22 C 0.4915(5) 0.36889(13) 0.0317(3) 0.0523(13) Uani 1 1 d . . . . .
C23 C 0.4496(5) 0.38745(12) 0.0907(3) 0.0502(13) Uani 1 1 d . . . . .
C24 C 0.6507(6) 0.43440(15) -0.0777(3) 0.0623(16) Uani 1 1 d . . . . .
C25 C 0.6635(7) 0.47182(14) -0.0696(3) 0.075(2) Uani 1 1 d . . . . .
H25A H 0.5854 0.4820 -0.0697 0.112 Uiso 1 1 calc R U . . .
H25B H 0.7100 0.4805 -0.1086 0.112 Uiso 1 1 calc R U . . .
H25C H 0.7033 0.4767 -0.0253 0.112 Uiso 1 1 calc R U . . .
C26 C 0.5882(8) 0.42796(17) -0.1475(3) 0.092(3) Uani 1 1 d . . . . .
H26A H 0.5086 0.4372 -0.1459 0.138 Uiso 1 1 calc R U . . .
H26B H 0.5835 0.4042 -0.1557 0.138 Uiso 1 1 calc R U . . .
H26C H 0.6326 0.4383 -0.1856 0.138 Uiso 1 1 calc R U . . .
C27 C 0.7755(7) 0.41969(19) -0.0790(4) 0.093(3) Uani 1 1 d . . . . .
H27A H 0.8213 0.4300 -0.1165 0.140 Uiso 1 1 calc R U . . .
H27B H 0.7706 0.3960 -0.0875 0.140 Uiso 1 1 calc R U . . .
H27C H 0.8141 0.4237 -0.0339 0.140 Uiso 1 1 calc R U . . .
C28 C 0.4646(5) 0.33210(13) 0.0256(3) 0.0574(15) Uani 1 1 d . . . . .
C29 C 0.5104(7) 0.31791(15) -0.0445(3) 0.0741(19) Uani 1 1 d . . . . .
H29A H 0.4768 0.3304 -0.0836 0.111 Uiso 1 1 calc R U . . .
H29B H 0.4869 0.2948 -0.0485 0.111 Uiso 1 1 calc R U . . .
H29C H 0.5964 0.3195 -0.0459 0.111 Uiso 1 1 calc R U . . .
C30 C 0.5238(6) 0.31300(14) 0.0856(3) 0.0668(17) Uani 1 1 d . . . . .
H30A H 0.6091 0.3165 0.0838 0.100 Uiso 1 1 calc R U . . .
H30B H 0.5070 0.2895 0.0804 0.100 Uiso 1 1 calc R U . . .
H30C H 0.4932 0.3208 0.1306 0.100 Uiso 1 1 calc R U . . .
C31 C 0.3303(6) 0.32657(15) 0.0262(4) 0.0699(18) Uani 1 1 d . . . . .
H31A H 0.2981 0.3335 0.0715 0.105 Uiso 1 1 calc R U . . .
H31B H 0.3135 0.3032 0.0188 0.105 Uiso 1 1 calc R U . . .
H31C H 0.2939 0.3395 -0.0113 0.105 Uiso 1 1 calc R U . . .
C32 C 0.2245(5) 0.39371(13) 0.3630(3) 0.0519(13) Uani 1 1 d . . . . .
H32 H 0.2066 0.4060 0.4039 0.062 Uiso 1 1 calc R U . . .
C33 C 0.2032(5) 0.35965(13) 0.3659(3) 0.0514(13) Uani 1 1 d . . . . .
C34 C 0.1581(5) 0.34751(14) 0.4301(3) 0.0582(15) Uani 1 1 d . . . . .
H34 H 0.1455 0.3624 0.4676 0.070 Uiso 1 1 calc R U . . .
C35 C 0.1320(6) 0.31500(14) 0.4397(3) 0.0590(15) Uani 1 1 d . . . . .
C36 C 0.1514(5) 0.29423(14) 0.3817(3) 0.0597(15) Uani 1 1 d . . . . .
H36 H 0.1313 0.2717 0.3871 0.072 Uiso 1 1 calc R U . . .
C37 C 0.1964(5) 0.30365(14) 0.3186(3) 0.0564(15) Uani 1 1 d . . . . .
C38 C 0.2259(5) 0.33776(13) 0.3088(3) 0.0517(13) Uani 1 1 d . . . . .
C39 C 0.0827(6) 0.30080(15) 0.5084(3) 0.0674(17) Uani 1 1 d . . . . .
C40 C 0.0730(10) 0.32661(19) 0.5645(4) 0.110(3) Uani 1 1 d . . . . .
H40A H 0.0198 0.3441 0.5488 0.165 Uiso 1 1 calc R U . . .
H40B H 0.1510 0.3359 0.5738 0.165 Uiso 1 1 calc R U . . .
H40C H 0.0420 0.3167 0.6074 0.165 Uiso 1 1 calc R U . . .
C41 C -0.0373(6) 0.28597(18) 0.4959(4) 0.082(2) Uani 1 1 d . . . . .
H41A H -0.0692 0.2778 0.5403 0.124 Uiso 1 1 calc R U . . .
H41B H -0.0305 0.2678 0.4626 0.124 Uiso 1 1 calc R U . . .
H41C H -0.0902 0.3027 0.4768 0.124 Uiso 1 1 calc R U . . .
C42 C 0.1663(7) 0.27365(17) 0.5345(4) 0.085(2) Uani 1 1 d . . . . .
H42A H 0.2448 0.2829 0.5422 0.127 Uiso 1 1 calc R U . . .
H42B H 0.1709 0.2562 0.4993 0.127 Uiso 1 1 calc R U . . .
H42C H 0.1362 0.2646 0.5785 0.127 Uiso 1 1 calc R U . . .
C43 C 0.2194(6) 0.27892(14) 0.2591(4) 0.0644(17) Uani 1 1 d . . . . .
C44 C 0.1780(7) 0.24422(15) 0.2789(4) 0.078(2) Uani 1 1 d . . . . .
H44A H 0.0928 0.2444 0.2871 0.117 Uiso 1 1 calc R U . . .
H44B H 0.2184 0.2371 0.3217 0.117 Uiso 1 1 calc R U . . .
H44C H 0.1963 0.2290 0.2407 0.117 Uiso 1 1 calc R U . . .
C45 C 0.3519(6) 0.27712(16) 0.2464(4) 0.078(2) Uani 1 1 d . . . . .
H45A H 0.3689 0.2594 0.2132 0.117 Uiso 1 1 calc R U . . .
H45B H 0.3924 0.2728 0.2907 0.117 Uiso 1 1 calc R U . . .
H45C H 0.3794 0.2981 0.2270 0.117 Uiso 1 1 calc R U . . .
C46 C 0.1549(7) 0.28892(16) 0.1923(4) 0.0740(19) Uani 1 1 d . . . . .
H46A H 0.0698 0.2884 0.2006 0.111 Uiso 1 1 calc R U . . .
H46B H 0.1749 0.2736 0.1546 0.111 Uiso 1 1 calc R U . . .
H46C H 0.1787 0.3112 0.1789 0.111 Uiso 1 1 calc R U . . .

loop_
_atom_site_aniso_label
_atom_site_aniso_U_11
_atom_site_aniso_U_22
_atom_site_aniso_U_33
_atom_site_aniso_U_23
_atom_site_aniso_U_13
_atom_site_aniso_U_12
Cu1 0.0644(6) 0.0375(4) 0.0536(5) 0.0004(3) 0.0057(4) -0.0062(4)
O1 0.076(3) 0.040(2) 0.059(2) -0.0010(18) 0.008(2) -0.0065(19)
O2 0.078(3) 0.051(2) 0.059(2) 0.000(2) 0.015(2) -0.007(2)
N1 0.056(4) 0.045(4) 0.063(4) 0.000 0.005(3) 0.000
N2 0.067(3) 0.045(3) 0.063(3) -0.003(2) 0.013(3) 0.001(2)
N3 0.061(3) 0.044(2) 0.048(3) 0.001(2) 0.001(2) -0.001(2)
N4 0.057(3) 0.036(2) 0.056(3) 0.002(2) -0.001(2) -0.003(2)
C1 0.081(7) 0.048(5) 0.092(7) 0.000 0.026(6) 0.000
C2 0.075(4) 0.046(3) 0.078(4) -0.005(3) 0.015(4) 0.001(3)
C3 0.048(3) 0.048(3) 0.069(4) 0.000(3) 0.007(3) 0.001(3)
C4 0.048(3) 0.051(3) 0.061(3) -0.004(3) 0.004(3) 0.004(3)
C5 0.069(4) 0.046(3) 0.070(4) -0.006(3) 0.019(3) 0.003(3)
C6 0.086(5) 0.040(3) 0.079(4) -0.003(3) 0.027(4) 0.002(3)
C7 0.089(5) 0.049(3) 0.072(4) 0.004(3) 0.019(4) 0.001(3)
C8 0.066(4) 0.051(3) 0.064(4) -0.005(3) 0.008(3) 0.001(3)
C9 0.081(5) 0.044(3) 0.065(4) 0.001(3) 0.009(3) 0.002(3)
C10 0.077(4) 0.038(3) 0.061(4) 0.004(3) 0.004(3) -0.001(3)
C11 0.069(4) 0.038(3) 0.051(3) -0.001(2) 0.002(3) 0.005(3)
C12 0.080(4) 0.039(3) 0.056(3) 0.004(3) 0.007(3) -0.001(3)
C13 0.076(4) 0.037(3) 0.055(3) 0.001(3) 0.006(3) -0.004(3)
C14 0.056(3) 0.041(3) 0.045(3) 0.002(2) -0.004(3) 0.001(2)
C15 0.053(3) 0.037(3) 0.056(3) 0.001(2) -0.005(3) 0.003(2)
C16 0.061(4) 0.042(3) 0.051(3) 0.003(2) -0.001(3) -0.001(3)
C17 0.059(3) 0.036(3) 0.053(3) 0.000(2) 0.003(3) 0.000(2)
C18 0.058(3) 0.039(3) 0.048(3) 0.002(2) 0.004(3) -0.003(2)
C19 0.071(4) 0.043(3) 0.051(3) 0.003(2) 0.000(3) -0.003(3)
C20 0.064(4) 0.044(3) 0.050(3) 0.002(2) 0.004(3) 0.002(3)
C21 0.070(4) 0.045(3) 0.051(3) -0.002(2) 0.005(3) 0.004(3)
C22 0.059(3) 0.044(3) 0.054(3) -0.002(2) 0.003(3) 0.003(3)
C23 0.053(3) 0.040(3) 0.058(3) 0.002(2) -0.003(3) -0.007(2)
C24 0.083(5) 0.051(3) 0.053(3) 0.004(3) 0.006(3) 0.000(3)
C25 0.115(6) 0.051(3) 0.058(4) 0.004(3) 0.013(4) -0.015(4)
C26 0.158(8) 0.064(4) 0.054(4) 0.000(3) 0.006(5) -0.021(5)
C27 0.098(6) 0.078(5) 0.105(6) 0.029(4) 0.042(5) 0.013(4)
C28 0.064(4) 0.041(3) 0.067(4) -0.008(3) 0.005(3) 0.002(3)
C29 0.093(5) 0.051(4) 0.079(4) -0.014(3) 0.019(4) -0.002(3)
C30 0.075(4) 0.044(3) 0.082(4) -0.002(3) 0.002(4) 0.000(3)
C31 0.069(4) 0.044(3) 0.096(5) -0.016(3) 0.003(4) -0.004(3)
C32 0.060(3) 0.042(3) 0.054(3) -0.001(3) 0.004(3) -0.005(3)
C33 0.055(3) 0.045(3) 0.054(3) 0.007(3) 0.007(3) -0.004(3)
C34 0.068(4) 0.041(3) 0.066(4) 0.004(3) 0.007(3) -0.002(3)
C35 0.066(4) 0.049(3) 0.063(4) 0.006(3) 0.005(3) -0.005(3)
C36 0.065(4) 0.039(3) 0.075(4) 0.004(3) 0.000(3) -0.010(3)
C37 0.057(3) 0.044(3) 0.068(4) -0.001(3) 0.004(3) -0.011(3)
C38 0.053(3) 0.043(3) 0.059(3) -0.001(3) 0.000(3) -0.007(3)
C39 0.083(5) 0.052(3) 0.068(4) 0.015(3) 0.006(3) -0.011(3)
C40 0.192(10) 0.074(5) 0.064(4) 0.009(4) 0.037(5) -0.030(6)
C41 0.074(5) 0.082(5) 0.092(5) 0.021(4) 0.015(4) -0.007(4)
C42 0.083(5) 0.072(5) 0.100(6) 0.037(4) -0.007(4) -0.013(4)
C43 0.076(4) 0.042(3) 0.075(4) -0.008(3) 0.006(3) -0.005(3)
C44 0.095(5) 0.046(3) 0.094(5) -0.005(3) 0.017(4) -0.013(3)
C45 0.084(5) 0.056(4) 0.095(5) -0.016(4) 0.021(4) -0.006(4)
C46 0.094(5) 0.053(4) 0.075(4) -0.011(3) -0.002(4) -0.009(4)

loop_
_atom_type_symbol
_atom_type_description
_atom_type_scat_dispersion_real
_atom_type_scat_dispersion_imag
_atom_type_scat_source
C C 0.0181 0.0091 'International Tables Vol C Tables 4.2.6.8 and 6.1.1.4'
H H 0.0000 0.0000 'International Tables Vol C Tables 4.2.6.8 and 6.1.1.4'
N N 0.0311 0.0180 'International Tables Vol C Tables 4.2.6.8 and 6.1.1.4'
O O 0.0492 0.0322 'International Tables Vol C Tables 4.2.6.8 and 6.1.1.4'
Cu Cu -1.9646 0.5888 'International Tables Vol C Tables 4.2.6.8 and 6.1.1.4'

loop_
_geom_angle_atom_site_label_1
_geom_angle_atom_site_label_2
_geom_angle_atom_site_label_3
_geom_angle
_geom_angle_site_symmetry_3
O2 Cu1 O1 90.04(17) .
O2 Cu1 N4 93.00(18) .
O1 Cu1 N4 176.38(18) .
O2 Cu1 N3 176.08(19) .
O1 Cu1 N3 93.31(18) .
N4 Cu1 N3 83.73(18) .
C23 O1 Cu1 128.9(3) .
C38 O2 Cu1 129.4(4) .
C3 N1 C3 118.5(7) 4_556
C4 N2 C8 117.8(5) .
C17 N3 C14 121.7(5) .
C17 N3 Cu1 125.1(4) .
C14 N3 Cu1 113.3(3) .
C32 N4 C15 122.4(5) .
C32 N4 Cu1 124.5(4) .
C15 N4 Cu1 112.9(4) .
C2 C1 C2 119.6(8) 4_556
C1 C2 C3 118.2(6) .
N1 C3 C2 122.8(6) .
N1 C3 C4 116.2(5) .
C2 C3 C4 121.0(5) .
N2 C4 C5 122.7(5) .
N2 C4 C3 116.0(5) .
C5 C4 C3 121.3(5) .
C6 C5 C4 118.3(6) .
C7 C6 C5 120.6(6) .
C6 C7 C8 118.0(6) .
N2 C8 C7 122.6(6) .
N2 C8 C9 116.2(5) .
C7 C8 C9 121.2(6) .
C10 C9 C8 177.7(7) .
C9 C10 C11 176.9(7) .
C12 C11 C16 119.2(5) .
C12 C11 C10 120.9(5) .
C16 C11 C10 119.9(5) .
C13 C12 C11 120.9(5) .
C12 C13 C14 120.3(6) .
C13 C14 C15 119.7(5) .
C13 C14 N3 125.4(5) .
C15 C14 N3 114.8(5) .
C14 C15 C16 119.9(5) .
C14 C15 N4 115.2(5) .
C16 C15 N4 125.0(5) .
C11 C16 C15 120.0(5) .
N3 C17 C18 126.1(5) .
C23 C18 C19 120.3(5) .
C23 C18 C17 124.0(5) .
C19 C18 C17 115.6(5) .
C20 C19 C18 121.9(5) .
C19 C20 C21 116.0(5) .
C19 C20 C24 123.4(5) .
C21 C20 C24 120.6(5) .
C22 C21 C20 125.9(5) .
C21 C22 C23 117.6(5) .
C21 C22 C28 121.9(5) .
C23 C22 C28 120.4(5) .
O1 C23 C18 122.6(5) .
O1 C23 C22 119.2(5) .
C18 C23 C22 118.2(5) .
C20 C24 C26 109.6(6) .
C20 C24 C25 112.3(5) .
C26 C24 C25 107.5(5) .
C20 C24 C27 109.6(5) .
C26 C24 C27 110.2(6) .
C25 C24 C27 107.4(6) .
C22 C28 C30 110.5(5) .
C22 C28 C31 109.8(5) .
C30 C28 C31 110.7(5) .
C22 C28 C29 111.3(5) .
C30 C28 C29 107.9(5) .
C31 C28 C29 106.5(5) .
N4 C32 C33 126.3(5) .
C32 C33 C34 116.0(5) .
C32 C33 C38 123.5(5) .
C34 C33 C38 120.5(5) .
C35 C34 C33 122.1(6) .
C34 C35 C36 116.1(6) .
C34 C35 C39 123.9(6) .
C36 C35 C39 120.0(5) .
C37 C36 C35 125.7(5) .
C36 C37 C38 118.3(5) .
C36 C37 C43 122.1(5) .
C38 C37 C43 119.6(5) .
O2 C38 C33 122.4(5) .
O2 C38 C37 120.3(5) .
C33 C38 C37 117.3(5) .
C40 C39 C41 109.0(7) .
C40 C39 C35 111.8(5) .
C41 C39 C35 110.2(6) .
C40 C39 C42 108.4(7) .
C41 C39 C42 108.7(5) .
C35 C39 C42 108.7(6) .
C45 C43 C46 110.7(6) .
C45 C43 C44 107.3(6) .
C46 C43 C44 107.7(5) .
C45 C43 C37 108.5(5) .
C46 C43 C37 111.1(5) .
C44 C43 C37 111.6(5) .

loop_
_geom_bond_atom_site_label_1
_geom_bond_atom_site_label_2
_geom_bond_distance
_geom_bond_site_symmetry_2
Cu1 O2 1.894(4) .
Cu1 O1 1.903(4) .
Cu1 N4 1.939(5) .
Cu1 N3 1.941(4) .
O1 C23 1.319(6) .
O2 C38 1.298(7) .
N1 C3 1.331(7) .
N1 C3 1.331(7) 4_556
N2 C4 1.337(7) .
N2 C8 1.358(8) .
N3 C17 1.306(7) .
N3 C14 1.413(7) .
N4 C32 1.309(7) .
N4 C15 1.420(6) .
C1 C2 1.379(8) .
C1 C2 1.379(8) 4_556
C2 C3 1.384(8) .
C3 C4 1.484(8) .
C4 C5 1.398(8) .
C5 C6 1.378(8) .
C6 C7 1.365(9) .
C7 C8 1.403(8) .
C8 C9 1.445(8) .
C9 C10 1.190(8) .
C10 C11 1.424(8) .
C11 C12 1.387(8) .
C11 C16 1.398(7) .
C12 C13 1.380(8) .
C13 C14 1.390(7) .
C14 C15 1.392(8) .
C15 C16 1.400(8) .
C17 C18 1.423(7) .
C18 C23 1.413(7) .
C18 C19 1.422(8) .
C19 C20 1.369(8) .
C20 C21 1.405(7) .
C20 C24 1.523(8) .
C21 C22 1.369(8) .
C22 C23 1.437(8) .
C22 C28 1.533(7) .
C24 C26 1.533(9) .
C24 C25 1.538(8) .
C24 C27 1.540(10) .
C28 C30 1.539(8) .
C28 C31 1.542(9) .
C28 C29 1.549(8) .
C32 C33 1.408(7) .
C33 C34 1.418(8) .
C33 C38 1.432(8) .
C34 C35 1.369(8) .
C35 C36 1.411(8) .
C35 C39 1.538(8) .
C36 C37 1.364(8) .
C37 C38 1.441(8) .
C37 C43 1.540(8) .
C39 C40 1.505(10) .
C39 C41 1.510(10) .
C39 C42 1.540(9) .
C43 C45 1.526(9) .
C43 C46 1.526(10) .
C43 C44 1.537(8) .
